data_4034816
loop_
_publ_author_name
'Usmanova, Liliia'
'Dar'in, Dmitry'
'Novikov, Mikhail S.'
'Gureev, Maxim'
'Krasavin, Mikhail'

_publ_section_title
;
 Bicyclic Piperazine Mimetics of the Peptide \b-Turn Assembled via the
 Castagnoli-Cushman Reaction.
;
_journal_issue 10
_journal_name_full 'The Journal of organic chemistry'
_journal_page_first 5859
_journal_page_last 5868
_journal_paper_doi 10.1021/acs.joc.8b00811
_journal_volume 83
_journal_year 2018
_chemical_formula_moiety 'C17 H20 F N3 O3'
_chemical_formula_sum 'C17 H20 F N3 O3'
_chemical_formula_weight 333.36
_space_group_crystal_system triclinic
_space_group_IT_number 2
_space_group_name_Hall '-P 1'
_space_group_name_H-M_alt 'P -1'
_atom_sites_solution_hydrogens difmap
_audit_creation_date 2017-11-15
_audit_creation_method
;
Olex2 1.2
(compiled 2017.08.10 svn.r3458 for OlexSys, GUI svn.r5381)
;
_cell_angle_alpha 89.339(3)
_cell_angle_beta 77.612(3)
_cell_angle_gamma 80.243(3)
_cell_formula_units_Z 2
_cell_length_a 6.8496(3)
_cell_length_b 10.1390(4)
_cell_length_c 12.0844(4)
_cell_measurement_reflns_used 6902
_cell_measurement_temperature 100(2)
_cell_measurement_theta_max 75.7540
_cell_measurement_theta_min 3.7120
_cell_volume 807.57(6)
_computing_cell_refinement 'CrysAlisPro 1.171.38.46 (Rigaku OD, 2015)'
_computing_data_collection 'CrysAlisPro 1.171.38.46 (Rigaku OD, 2015)'
_computing_data_reduction 'CrysAlisPro 1.171.38.46 (Rigaku OD, 2015)'
_computing_molecular_graphics 'Olex2 (Dolomanov et al., 2009)'
_computing_publication_material 'Olex2 (Dolomanov et al., 2009)'
_computing_structure_refinement 'ShelXL (Sheldrick, 2015)'
_computing_structure_solution
;
Superflip (Palatinus & Chapuis, 2007;Palatinus & van der Lee, 2008;
Palatinus et al., 2012)
;
_diffrn_ambient_temperature 100(2)
_diffrn_detector_area_resol_mean 10.3829
_diffrn_detector_type Atlas
_diffrn_measured_fraction_theta_full 0.999
_diffrn_measured_fraction_theta_max 0.998
_diffrn_measurement_details
;
List of Runs (angles in degrees, time in seconds):

  # Type    Start    End  Width  t~exp~   \w     \q     \k     \f   Frames
--------------------------------------------------------------------------
  1  \w      6.00  64.00   1.00    2.50    --   40.38 -99.00   0.00   58
  2  \w     48.00 144.00   1.00   10.00    --  113.00 -30.00 120.00   96
  3  \w     84.00 178.00   1.00   10.00    --  113.00  15.00   0.00   94
  4  \w    125.00 168.00   1.00   10.00    --  113.00  45.00 -90.00   43
  5  \w    104.00 131.00   1.00   10.00    --  113.00 112.00-180.00   27
  6  \w     84.00 128.00   1.00    2.50    --   40.38 178.00 -60.00   44
  7  \w    123.00 175.00   1.00   10.00    --  113.00 112.00 120.00   52
  8  \w     38.00 104.00   1.00   10.00    --  113.00 -45.00-120.00   66
  9  \w     70.00  98.00   1.00   10.00    --  113.00 -95.00 -30.00   28
 10  \w     47.00 137.00   1.00   10.00    --  113.00 -77.00  60.00   90
 11  \w     43.00 139.00   1.00   10.00    --  113.00 -30.00   0.00   96
 12  \w     90.00 115.00   1.00   10.00    --  113.00-112.00-180.00   25
 13  \w     49.00  95.00   1.00   10.00    --  113.00 -95.00-150.00   46
 14  \w     39.00  64.00   1.00   10.00    --  113.00-112.00-180.00   25
 15  \w     35.00  98.00   1.00   10.00    --  113.00 -95.00 -90.00   63
 16  \w     35.00 112.00   1.00   10.00    --  113.00-112.00  60.00   77
 17  \w    -63.00 -37.00   1.00    2.50    --  -40.38 178.00 -90.00   26
 18  \w   -113.00 -17.00   1.00    2.50    --  -40.38 -57.00-120.00   96
 19  \w   -115.00 -16.00   1.00    2.50    --  -40.38 -38.00 120.00   99
 20  \w   -121.00 -43.00   1.00    2.50    --  -40.38 178.00 -30.00   78
 21  \w    -61.00  24.00   1.00    2.50    --  -40.38  38.00 -60.00   85
 22  \w   -116.00 -14.00   1.00    2.50    --  -40.38 -38.00 -60.00  102
 23  \w     12.00  38.00   1.00    2.50    --   48.00  84.00 131.35   26
 24  \w     12.00  37.00   1.00    2.50    --   48.00  84.00-138.32   25
 25  \w     18.00  43.00   1.00    2.50    --   52.00  80.00  33.04   25
 26  \w     17.00  42.00   1.00    2.50    --   52.00  81.00 -80.64   25
 27  \w     17.00  44.00   1.00    2.50    --   52.00  82.00 -26.56   27
 28  \w     33.00  59.00   1.00    2.50    --   64.00  76.00  71.97   26
 29  \w     31.00  69.00   1.00    2.50    --   64.00  76.00 110.94   38
 30  \w     97.00 140.00   1.00    2.50    --   64.00  76.00 -79.17   43
 31  \w     32.00  58.00   1.00    2.50    --   64.00  76.00 -79.17   26
 32  \w     34.00  65.00   1.00    2.50    --   68.00  77.00-121.77   31
 33  \w    107.00 144.00   1.00    2.50    --   68.00  70.00 -19.56   37
 34  \w     38.00  63.00   1.00    2.50    --   68.00  70.00 -19.56   25
 35  \w     36.00  62.00   1.00    2.50    --   68.00  75.00 169.75   26
 36  \w     35.00  64.00   1.00    2.50    --   68.00  75.00  21.03   29
 37  \w     39.00  70.00   1.00    2.50    --   72.00  76.00  38.17   31
 38  \w     44.00  77.00   1.00    2.50    --   72.00  60.00-151.81   33
 39  \w     43.00  74.00   1.00    2.50    --   76.00  72.00  81.94   31
 40  \w     57.00  93.00   1.00   10.00    --   88.00  71.00 -72.56   36
 41  \w     79.00 105.00   1.00   10.00    --  113.00  77.00 -30.00   26
 42  \w    120.00 146.00   1.00   10.00    --  113.00  77.00  60.00   26
 43  \w     79.00 112.00   1.00   10.00    --  113.00  77.00  60.00   33
 44  \w     83.00 131.00   1.00   10.00    --  113.00  61.00-120.00   48
 45  \w     87.00 114.00   1.00   10.00    --  113.00  61.00 -60.00   27
 46  \w     79.00 153.00   1.00   10.00    --  113.00  77.00 120.00   74
 47  \w     80.00 118.00   1.00   10.00    --  113.00  77.00-180.00   38
 48  \w     83.00 123.00   1.00   10.00    --  113.00  61.00 -90.00   40
 49  \w     85.00 111.00   1.00   10.00    --  113.00  61.00 -30.00   26
 50  \w     81.00 139.00   1.00   10.00    --  113.00  77.00   0.00   58
 51  \w     79.00 105.00   1.00   10.00    --  113.00  77.00 -90.00   26
 52  \w     86.00 142.00   1.00   10.00    --  113.00  61.00  90.00   56
 53  \w     87.00 129.00   1.00   10.00    --  113.00  61.00 120.00   42
 54  \w     84.00 111.00   1.00   10.00    --  113.00  61.00   0.00   27
 55  \w    125.00 151.00   1.00   10.00    --  113.00  77.00 150.00   26
 56  \w     85.00 159.00   1.00   10.00    --  113.00  45.00-180.00   74
 57  \w     79.00 105.00   1.00   10.00    --  113.00  77.00 150.00   26
 58  \w     79.00 116.00   1.00   10.00    --  113.00  77.00-150.00   37
 59  \w     79.00 105.00   1.00   10.00    --  113.00  77.00 -60.00   26
 60  \w    133.00 166.00   1.00   10.00    --  113.00  77.00  90.00   33
 61  \w     85.00 110.00   1.00   10.00    --  113.00  61.00  30.00   25
 62  \w     79.00 129.00   1.00   10.00    --  113.00  77.00  30.00   50
;
_diffrn_measurement_device 'four-circle diffractometer'
_diffrn_measurement_device_type 'SuperNova, Dual, Cu at zero, Atlas'
_diffrn_measurement_method '\w scans'
_diffrn_radiation_type CuK\a
_diffrn_radiation_wavelength 1.54184
_diffrn_reflns_av_R_equivalents 0.0390
_diffrn_reflns_av_unetI/netI 0.0253
_diffrn_reflns_Laue_measured_fraction_full 0.999
_diffrn_reflns_Laue_measured_fraction_max 0.998
_diffrn_reflns_limit_h_max 8
_diffrn_reflns_limit_h_min -8
_diffrn_reflns_limit_k_max 12
_diffrn_reflns_limit_k_min -12
_diffrn_reflns_limit_l_max 14
_diffrn_reflns_limit_l_min -14
_diffrn_reflns_number 13308
_diffrn_reflns_point_group_measured_fraction_full 0.999
_diffrn_reflns_point_group_measured_fraction_max 0.998
_diffrn_reflns_theta_full 67.684
_diffrn_reflns_theta_max 72.482
_diffrn_reflns_theta_min 3.746
_exptl_absorpt_coefficient_mu 0.859
_exptl_absorpt_correction_T_max 1.00000
_exptl_absorpt_correction_T_min 0.91432
_exptl_absorpt_correction_type multi-scan
_exptl_absorpt_process_details
;
CrysAlisPro 1.171.38.46 (Rigaku Oxford Diffraction, 2015)
Empirical absorption correction using spherical harmonics,
 implemented in SCALE3 ABSPACK scaling algorithm.
;
_exptl_crystal_colour 'clear colourless'
_exptl_crystal_colour_lustre clear
_exptl_crystal_colour_primary colourless
_exptl_crystal_density_diffrn 1.371
_exptl_crystal_description prism
_exptl_crystal_F_000 352
_exptl_crystal_size_max 0.31
_exptl_crystal_size_mid 0.25
_exptl_crystal_size_min 0.2
_refine_diff_density_max 0.302
_refine_diff_density_min -0.237
_refine_diff_density_rms 0.041
_refine_ls_extinction_method none
_refine_ls_goodness_of_fit_ref 1.027
_refine_ls_hydrogen_treatment refall
_refine_ls_matrix_type full
_refine_ls_number_parameters 297
_refine_ls_number_reflns 3213
_refine_ls_number_restraints 0
_refine_ls_restrained_S_all 1.027
_refine_ls_R_factor_all 0.0401
_refine_ls_R_factor_gt 0.0349
_refine_ls_shift/su_max 0.000
_refine_ls_shift/su_mean 0.000
_refine_ls_structure_factor_coef Fsqd
_refine_ls_weighting_details 'w=1/[\s^2^(Fo^2^)+(0.0460P)^2^+0.2734P] where P=(Fo^2^+2Fc^2^)/3'
_refine_ls_weighting_scheme calc
_refine_ls_wR_factor_gt 0.0879
_refine_ls_wR_factor_ref 0.0929
_reflns_Friedel_coverage 0.000
_reflns_number_gt 2857
_reflns_number_total 3213
_reflns_threshold_expression 'I > 2\s(I)'
_cod_data_source_file jo8b00811_si_007.cif
_cod_data_source_block 103-428-7402_ulm684
_cod_database_code 4034816
_shelx_shelxl_version_number 2014/7
_shelx_space_group_comment
;
The symmetry employed for this shelxl refinement is uniquely defined
by the following loop, which should always be used as a source of
symmetry information in preference to the above space-group names.
They are only intended as comments.
;
_shelx_estimated_absorpt_t_max 0.847
_shelx_estimated_absorpt_t_min 0.777
_olex2_refinement_description
;
;
_olex2_submission_special_instructions 'No special instructions were received'
_oxdiff_exptl_absorpt_empirical_details
;
Empirical correction (ABSPACK) includes:
- Absorption correction using spherical harmonics
- Frame scaling
;

loop_
_space_group_symop_operation_xyz
'x, y, z'
'-x, -y, -z'

loop_
_atom_site_label
_atom_site_type_symbol
_atom_site_fract_x
_atom_site_fract_y
_atom_site_fract_z
_atom_site_U_iso_or_equiv
_atom_site_adp_type
_atom_site_occupancy
_atom_site_site_symmetry_order
_atom_site_calc_flag
F24 F 0.78596(17) 0.28273(10) 0.43477(9) 0.0536(3) Uani 1 1 d
O14 O 0.14274(13) 0.83522(9) 0.16314(8) 0.0224(2) Uani 1 1 d
O12 O 0.69528(13) 1.00732(8) 0.09843(8) 0.0212(2) Uani 1 1 d
O13 O 0.69495(15) 0.57700(9) -0.12926(8) 0.0274(2) Uani 1 1 d
N6 N 0.66579(15) 0.68514(9) 0.03769(8) 0.0155(2) Uani 1 1 d
N9 N 0.42559(15) 0.83058(10) 0.23311(8) 0.0164(2) Uani 1 1 d
N2 N 0.88428(15) 0.89627(10) -0.05995(9) 0.0174(2) Uani 1 1 d
H2 H 0.890(2) 0.9754(18) -0.0878(14) 0.025(4) Uiso 1 1 d
C8 C 0.32806(18) 0.79920(11) 0.15482(10) 0.0170(2) Uani 1 1 d
C1 C 0.77816(17) 0.90138(11) 0.04803(10) 0.0159(2) Uani 1 1 d
C11 C 0.75895(17) 0.76613(11) 0.10391(10) 0.0145(2) Uani 1 1 d
H11 H 0.889(2) 0.7185(14) 0.1076(12) 0.013(3) Uiso 1 1 d
C5 C 0.77458(19) 0.62920(11) -0.06340(10) 0.0185(2) Uani 1 1 d
C10 C 0.64043(17) 0.77949(11) 0.22636(10) 0.0154(2) Uani 1 1 d
H10 H 0.694(2) 0.8434(14) 0.2629(12) 0.013(3) Uiso 1 1 d
C16 C 0.67264(18) 0.64690(12) 0.28645(10) 0.0181(2) Uani 1 1 d
C3 C 1.01840(18) 0.78560(12) -0.13024(10) 0.0180(2) Uani 1 1 d
H3A H 1.159(2) 0.7977(16) -0.1368(13) 0.022(4) Uiso 1 1 d
H3B H 0.986(2) 0.7954(15) -0.2066(13) 0.019(4) Uiso 1 1 d
C23 C 0.8486(2) 0.61146(13) 0.32818(11) 0.0240(3) Uani 1 1 d
H23 H 0.945(3) 0.6710(18) 0.3231(14) 0.031(4) Uiso 1 1 d
C7 C 0.44477(18) 0.71675(12) 0.05103(11) 0.0190(3) Uani 1 1 d
H7A H 0.391(3) 0.6341(17) 0.0544(14) 0.028(4) Uiso 1 1 d
H7B H 0.409(2) 0.7668(16) -0.0125(14) 0.025(4) Uiso 1 1 d
C4 C 0.99628(19) 0.64325(12) -0.09145(10) 0.0187(2) Uani 1 1 d
H4A H 1.062(2) 0.5826(16) -0.1534(14) 0.023(4) Uiso 1 1 d
H4B H 1.064(2) 0.6188(15) -0.0277(13) 0.021(4) Uiso 1 1 d
C15 C 0.31556(19) 0.90572(13) 0.33706(11) 0.0206(3) Uani 1 1 d
H15A H 0.359(3) 0.8551(17) 0.4009(14) 0.027(4) Uiso 1 1 d
H15B H 0.175(3) 0.9053(16) 0.3413(13) 0.025(4) Uiso 1 1 d
C19 C 0.5369(2) 0.55769(13) 0.29514(11) 0.0242(3) Uani 1 1 d
H19 H 0.417(3) 0.5766(18) 0.2643(15) 0.034(4) Uiso 1 1 d
C21 C 0.7482(2) 0.40390(15) 0.38638(12) 0.0338(3) Uani 1 1 d
C17 C 0.3564(2) 1.04872(13) 0.34028(11) 0.0237(3) Uani 1 1 d
H17A H 0.504(3) 1.0475(17) 0.3293(14) 0.028(4) Uiso 1 1 d
H17B H 0.307(3) 1.0975(17) 0.2774(15) 0.028(4) Uiso 1 1 d
C22 C 0.8878(2) 0.48842(15) 0.37834(11) 0.0319(3) Uani 1 1 d
H22 H 1.005(3) 0.4629(19) 0.4041(17) 0.044(5) Uiso 1 1 d
C18 C 0.2516(2) 1.11656(15) 0.45445(13) 0.0321(3) Uani 1 1 d
H18A H 0.280(3) 1.207(2) 0.4588(18) 0.055(6) Uiso 1 1 d
H18B H 0.293(3) 1.063(2) 0.5185(18) 0.046(5) Uiso 1 1 d
H18C H 0.104(3) 1.121(2) 0.4679(18) 0.051(6) Uiso 1 1 d
C20 C 0.5748(2) 0.43406(15) 0.34517(13) 0.0330(3) Uani 1 1 d
H20 H 0.481(3) 0.372(2) 0.3527(18) 0.052(6) Uiso 1 1 d

loop_
_atom_site_aniso_label
_atom_site_aniso_U_11
_atom_site_aniso_U_22
_atom_site_aniso_U_33
_atom_site_aniso_U_23
_atom_site_aniso_U_13
_atom_site_aniso_U_12
F24 0.0615(7) 0.0387(5) 0.0444(6) 0.0283(4) 0.0034(5) 0.0161(5)
O14 0.0148(4) 0.0207(4) 0.0333(5) 0.0086(4) -0.0081(4) -0.0048(3)
O12 0.0208(4) 0.0122(4) 0.0293(5) -0.0018(3) -0.0013(3) -0.0042(3)
O13 0.0365(5) 0.0258(5) 0.0240(5) -0.0045(4) -0.0065(4) -0.0168(4)
N6 0.0174(5) 0.0121(5) 0.0192(5) 0.0009(4) -0.0060(4) -0.0059(4)
N9 0.0141(5) 0.0127(5) 0.0222(5) 0.0005(4) -0.0035(4) -0.0023(4)
N2 0.0189(5) 0.0100(5) 0.0231(5) 0.0022(4) -0.0033(4) -0.0035(4)
C8 0.0169(5) 0.0113(5) 0.0251(6) 0.0077(4) -0.0070(4) -0.0066(4)
C1 0.0137(5) 0.0131(5) 0.0228(6) -0.0002(4) -0.0060(4) -0.0044(4)
C11 0.0134(5) 0.0117(5) 0.0197(5) -0.0005(4) -0.0056(4) -0.0029(4)
C5 0.0265(6) 0.0102(5) 0.0204(6) 0.0014(4) -0.0054(5) -0.0071(5)
C10 0.0143(5) 0.0138(5) 0.0192(5) -0.0006(4) -0.0055(4) -0.0030(4)
C16 0.0201(6) 0.0170(6) 0.0154(5) -0.0010(4) -0.0030(4) 0.0006(5)
C3 0.0195(6) 0.0141(6) 0.0202(6) 0.0003(4) -0.0026(4) -0.0047(4)
C23 0.0258(6) 0.0243(7) 0.0213(6) -0.0051(5) -0.0094(5) 0.0036(5)
C7 0.0176(6) 0.0183(6) 0.0251(6) 0.0032(5) -0.0099(5) -0.0080(5)
C4 0.0220(6) 0.0126(5) 0.0202(6) -0.0006(4) -0.0030(5) -0.0017(4)
C15 0.0172(6) 0.0195(6) 0.0232(6) -0.0005(5) -0.0007(5) -0.0024(5)
C19 0.0222(6) 0.0203(6) 0.0284(6) 0.0069(5) -0.0028(5) -0.0025(5)
C21 0.0425(8) 0.0256(7) 0.0223(6) 0.0107(5) 0.0030(6) 0.0112(6)
C17 0.0247(7) 0.0181(6) 0.0263(6) -0.0021(5) -0.0029(5) -0.0011(5)
C22 0.0366(8) 0.0348(8) 0.0192(6) -0.0019(5) -0.0107(6) 0.0141(6)
C18 0.0319(8) 0.0263(7) 0.0334(8) -0.0085(6) 0.0013(6) -0.0014(6)
C20 0.0327(8) 0.0231(7) 0.0369(8) 0.0124(6) 0.0038(6) -0.0023(6)

loop_
_atom_type_symbol
_atom_type_description
_atom_type_scat_dispersion_real
_atom_type_scat_dispersion_imag
_atom_type_scat_source
C C 0.0180 0.0090 'International Tables Vol C Tables 4.2.6.8 and 6.1.1.4'
H H 0.0000 0.0000 'International Tables Vol C Tables 4.2.6.8 and 6.1.1.4'
F F 0.0730 0.0530 'International Tables Vol C Tables 4.2.6.8 and 6.1.1.4'
N N 0.0310 0.0180 'International Tables Vol C Tables 4.2.6.8 and 6.1.1.4'
O O 0.0490 0.0320 'International Tables Vol C Tables 4.2.6.8 and 6.1.1.4'

loop_
_geom_angle_atom_site_label_1
_geom_angle_atom_site_label_2
_geom_angle_atom_site_label_3
_geom_angle
C11 N6 C7 117.31(9)
C5 N6 C11 119.60(9)
C5 N6 C7 116.92(10)
C8 N9 C10 122.24(10)
C8 N9 C15 121.08(10)
C10 N9 C15 116.31(9)
C1 N2 C3 131.61(10)
O14 C8 N9 122.86(12)
O14 C8 C7 117.44(10)
N9 C8 C7 119.70(10)
O12 C1 N2 122.49(11)
O12 C1 C11 121.33(10)
N2 C1 C11 116.14(10)
N6 C11 C1 110.15(9)
N6 C11 C10 109.91(9)
C10 C11 C1 113.29(9)
O13 C5 N6 121.82(11)
O13 C5 C4 122.65(11)
N6 C5 C4 115.44(10)
N9 C10 C11 111.31(9)
N9 C10 C16 111.86(9)
C11 C10 C16 110.79(9)
C23 C16 C10 118.87(11)
C19 C16 C10 121.72(11)
C19 C16 C23 119.32(12)
N2 C3 C4 116.72(10)
C22 C23 C16 120.41(13)
N6 C7 C8 116.66(10)
C5 C4 C3 110.13(10)
N9 C15 C17 113.31(10)
C16 C19 C20 120.74(13)
F24 C21 C22 118.74(14)
F24 C21 C20 118.11(15)
C20 C21 C22 123.13(13)
C18 C17 C15 110.33(11)
C21 C22 C23 118.33(13)
C21 C20 C19 118.06(14)

loop_
_geom_bond_atom_site_label_1
_geom_bond_atom_site_label_2
_geom_bond_distance
F24 C21 1.3634(16)
O14 C8 1.2425(15)
O12 C1 1.2276(15)
O13 C5 1.2267(15)
N6 C11 1.4607(14)
N6 C5 1.3606(16)
N6 C7 1.4672(15)
N9 C8 1.3389(16)
N9 C10 1.4600(15)
N9 C15 1.4654(16)
N2 C1 1.3474(16)
N2 C3 1.4705(15)
C8 C7 1.5095(18)
C1 C11 1.5349(15)
C11 C10 1.5228(16)
C5 C4 1.5141(17)
C10 C16 1.5260(16)
C16 C23 1.3951(17)
C16 C19 1.3910(18)
C3 C4 1.5342(15)
C23 C22 1.391(2)
C15 C17 1.5248(17)
C19 C20 1.3942(18)
C21 C22 1.376(2)
C21 C20 1.371(2)
C17 C18 1.5237(19)
